data_4339021
loop_
_publ_author_name
'Ly, Hanh V.'
'Chow, Joanna H.'
'Parvez, Masood'
'McDonald, Robert'
'Roesler, Roland'

_publ_section_title
;
 Revisiting the 1,2,4-triaza-3,5-diborolyl ligand: sigma and pi
 coordination modes in the alkali metal and rhodium complexes of a planar,
 6-pi-electron B2N3- ring.
;
_journal_issue 22
_journal_name_full 'Inorganic chemistry'
_journal_page_first 9303
_journal_page_last 9311
_journal_paper_doi 10.1021/ic7013286
_journal_volume 46
_journal_year 2007
_chemical_formula_sum 'C32 H32 B3 K N4'
_chemical_formula_weight 544.15
_chemical_name_systematic
;
 ?
;
_space_group_IT_number 14
_symmetry_space_group_name_Hall '-P 2ybc'
_symmetry_space_group_name_H-M 'P 1 21/c 1'
_atom_sites_solution_hydrogens geom
_atom_sites_solution_primary direct
_atom_sites_solution_secondary difmap
_audit_creation_method SHELXL-97
_cell_angle_alpha 90.00
_cell_angle_beta 91.344(14)
_cell_angle_gamma 90.00
_cell_formula_units_Z 4
_cell_length_a 9.111(4)
_cell_length_b 17.582(4)
_cell_length_c 18.059(6)
_cell_measurement_temperature 173(2)
_cell_volume 2892.1(17)
_computing_structure_refinement 'SHELXL-97 (Sheldrick, 1997)'
_computing_structure_solution 'SHELXS-97 (Sheldrick, 1990)'
_diffrn_ambient_temperature 173(2)
_diffrn_measured_fraction_theta_full 0.994
_diffrn_measured_fraction_theta_max 0.994
_diffrn_radiation_monochromator graphite
_diffrn_radiation_source 'fine-focus sealed tube'
_diffrn_radiation_type MoK\a
_diffrn_radiation_wavelength 0.71073
_diffrn_reflns_av_R_equivalents 0.0343
_diffrn_reflns_av_sigmaI/netI 0.0543
_diffrn_reflns_limit_h_max 11
_diffrn_reflns_limit_h_min -11
_diffrn_reflns_limit_k_max 21
_diffrn_reflns_limit_k_min -22
_diffrn_reflns_limit_l_max 23
_diffrn_reflns_limit_l_min -23
_diffrn_reflns_number 12246
_diffrn_reflns_theta_full 27.45
_diffrn_reflns_theta_max 27.45
_diffrn_reflns_theta_min 3.42
_exptl_absorpt_coefficient_mu 0.212
_exptl_absorpt_correction_T_max 0.9832
_exptl_absorpt_correction_T_min 0.9750
_exptl_absorpt_correction_type none
_exptl_crystal_density_diffrn 1.250
_exptl_crystal_density_method 'not measured'
_exptl_crystal_F_000 1144
_exptl_crystal_size_max 0.12
_exptl_crystal_size_mid 0.10
_exptl_crystal_size_min 0.08
_refine_diff_density_max 0.260
_refine_diff_density_min -0.465
_refine_diff_density_rms 0.048
_refine_ls_extinction_method none
_refine_ls_goodness_of_fit_ref 1.001
_refine_ls_hydrogen_treatment mixed
_refine_ls_matrix_type full
_refine_ls_number_parameters 366
_refine_ls_number_reflns 6566
_refine_ls_number_restraints 0
_refine_ls_restrained_S_all 1.001
_refine_ls_R_factor_all 0.0781
_refine_ls_R_factor_gt 0.0456
_refine_ls_shift/su_max 0.002
_refine_ls_shift/su_mean 0.000
_refine_ls_structure_factor_coef Fsqd
_refine_ls_weighting_details 'calc w=1/[\s^2^(Fo^2^)+(0.0580P)^2^+0.9400P] where P=(Fo^2^+2Fc^2^)/3'
_refine_ls_weighting_scheme calc
_refine_ls_wR_factor_gt 0.1075
_refine_ls_wR_factor_ref 0.1258
_reflns_number_gt 4593
_reflns_number_total 6566
_reflns_threshold_expression >2sigma(I)
_cod_data_source_file ic7013286-file006.cif
_cod_data_source_block 3c
_cod_database_code 4339021

loop_
_symmetry_equiv_pos_as_xyz
'x, y, z'
'-x, y+1/2, -z+1/2'
'-x, -y, -z'
'x, -y-1/2, z-1/2'

loop_
_atom_site_label
_atom_site_type_symbol
_atom_site_fract_x
_atom_site_fract_y
_atom_site_fract_z
_atom_site_U_iso_or_equiv
_atom_site_adp_type
_atom_site_occupancy
_atom_site_symmetry_multiplicity
_atom_site_calc_flag
_atom_site_refinement_flags
K1 K 0.24413(5) 0.23281(3) -0.25992(2) 0.03905(14) Uani 1 1 d .
N1 N 0.46966(16) 0.28927(8) -0.01030(8) 0.0232(3) Uani 1 1 d .
N2 N 0.59794(16) 0.33643(8) 0.00248(8) 0.0250(3) Uani 1 1 d .
N3 N 0.44544(17) 0.35955(8) 0.09742(7) 0.0247(3) Uani 1 1 d .
N4 N 0.38479(19) 0.38744(9) 0.16508(8) 0.0304(4) Uani 1 1 d .
H4N H 0.462(2) 0.3933(12) 0.1943(12) 0.036 Uiso 1 1 d .
C1 C 0.7265(2) 0.32807(10) -0.04276(10) 0.0295(4) Uani 1 1 d .
H1A H 0.8127 0.3485 -0.0160 0.035 Uiso 1 1 calc R
H1B H 0.7114 0.3560 -0.0893 0.035 Uiso 1 1 calc R
H1C H 0.7422 0.2741 -0.0535 0.035 Uiso 1 1 calc R
C2 C 0.7067(2) 0.43383(10) 0.10147(10) 0.0269(4) Uani 1 1 d .
C3 C 0.7791(2) 0.48739(10) 0.05817(11) 0.0345(4) Uani 1 1 d .
H3 H 0.7507 0.4930 0.0075 0.041 Uiso 1 1 calc R
C4 C 0.8914(2) 0.53258(11) 0.08741(13) 0.0415(5) Uani 1 1 d .
H4 H 0.9402 0.5676 0.0564 0.050 Uiso 1 1 calc R
C5 C 0.9322(2) 0.52696(11) 0.16088(13) 0.0421(5) Uani 1 1 d .
H5 H 1.0077 0.5587 0.1809 0.051 Uiso 1 1 calc R
C6 C 0.8632(2) 0.47514(12) 0.20531(12) 0.0406(5) Uani 1 1 d .
H6 H 0.8915 0.4707 0.2561 0.049 Uiso 1 1 calc R
C7 C 0.7523(2) 0.42940(10) 0.17591(10) 0.0320(4) Uani 1 1 d .
H7 H 0.7058 0.3939 0.2073 0.038 Uiso 1 1 calc R
C8 C 0.23001(19) 0.26106(9) 0.07175(9) 0.0231(4) Uani 1 1 d .
C9 C 0.1008(2) 0.30087(10) 0.08645(10) 0.0286(4) Uani 1 1 d .
H9 H 0.0959 0.3536 0.0753 0.034 Uiso 1 1 calc R
C10 C -0.0202(2) 0.26571(11) 0.11674(11) 0.0335(4) Uani 1 1 d .
H10 H -0.1066 0.2942 0.1256 0.040 Uiso 1 1 calc R
C11 C -0.0150(2) 0.18905(12) 0.13410(11) 0.0367(5) Uani 1 1 d .
H11 H -0.0960 0.1651 0.1567 0.044 Uiso 1 1 calc R
C12 C 0.1097(2) 0.14759(11) 0.11821(11) 0.0369(5) Uani 1 1 d .
H12 H 0.1131 0.0946 0.1286 0.044 Uiso 1 1 calc R
C13 C 0.2297(2) 0.18311(10) 0.08716(10) 0.0302(4) Uani 1 1 d .
H13 H 0.3138 0.1537 0.0761 0.036 Uiso 1 1 calc R
C14 C 0.3182(3) 0.46259(11) 0.15381(12) 0.0420(5) Uani 1 1 d .
H14A H 0.2940 0.4845 0.2019 0.050 Uiso 1 1 calc R
H14B H 0.2286 0.4575 0.1232 0.050 Uiso 1 1 calc R
H14C H 0.3877 0.4959 0.1289 0.050 Uiso 1 1 calc R
C15 C 0.2859(2) 0.20843(10) -0.09178(9) 0.0248(4) Uani 1 1 d .
C16 C 0.2376(2) 0.13325(11) -0.10015(11) 0.0335(4) Uani 1 1 d .
H16 H 0.3067 0.0932 -0.0934 0.040 Uiso 1 1 calc R
C17 C 0.0920(2) 0.11483(13) -0.11796(13) 0.0457(5) Uani 1 1 d .
H17 H 0.0643 0.0630 -0.1229 0.055 Uiso 1 1 calc R
C18 C -0.0123(2) 0.17097(13) -0.12845(12) 0.0446(5) Uani 1 1 d .
H18 H -0.1113 0.1585 -0.1408 0.053 Uiso 1 1 calc R
C19 C 0.0314(2) 0.24588(12) -0.12050(11) 0.0358(5) Uani 1 1 d .
H19 H -0.0381 0.2856 -0.1282 0.043 Uiso 1 1 calc R
C20 C 0.1755(2) 0.26363(11) -0.10144(10) 0.0294(4) Uani 1 1 d .
H20 H 0.2010 0.3156 -0.0946 0.035 Uiso 1 1 calc R
C21 C 0.50298(19) 0.27965(9) -0.15446(9) 0.0240(4) Uani 1 1 d .
C22 C 0.5832(2) 0.24948(10) -0.21289(10) 0.0275(4) Uani 1 1 d .
H22 H 0.6264 0.2007 -0.2068 0.033 Uiso 1 1 calc R
C23 C 0.6024(2) 0.28768(11) -0.27950(10) 0.0327(4) Uani 1 1 d .
H23 H 0.6565 0.2644 -0.3177 0.039 Uiso 1 1 calc R
C24 C 0.5431(2) 0.35921(11) -0.29031(10) 0.0343(4) Uani 1 1 d .
H24 H 0.5541 0.3852 -0.3360 0.041 Uiso 1 1 calc R
C25 C 0.4670(2) 0.39234(10) -0.23284(10) 0.0320(4) Uani 1 1 d .
H25 H 0.4272 0.4420 -0.2388 0.038 Uiso 1 1 calc R
C26 C 0.4488(2) 0.35364(10) -0.16688(10) 0.0281(4) Uani 1 1 d .
H26 H 0.3975 0.3781 -0.1284 0.034 Uiso 1 1 calc R
C27 C 0.56204(19) 0.15741(9) -0.06261(9) 0.0246(4) Uani 1 1 d .
C28 C 0.6385(2) 0.14663(10) 0.00454(10) 0.0295(4) Uani 1 1 d .
H28 H 0.6330 0.1849 0.0415 0.035 Uiso 1 1 calc R
C29 C 0.7225(2) 0.08191(11) 0.01955(11) 0.0367(5) Uani 1 1 d .
H29 H 0.7727 0.0771 0.0660 0.044 Uiso 1 1 calc R
C30 C 0.7333(2) 0.02481(11) -0.03253(11) 0.0377(5) Uani 1 1 d .
H30 H 0.7913 -0.0191 -0.0226 0.045 Uiso 1 1 calc R
C31 C 0.6580(2) 0.03271(10) -0.09943(11) 0.0338(4) Uani 1 1 d .
H31 H 0.6633 -0.0062 -0.1358 0.041 Uiso 1 1 calc R
C32 C 0.5748(2) 0.09719(10) -0.11365(10) 0.0288(4) Uani 1 1 d .
H32 H 0.5240 0.1011 -0.1600 0.035 Uiso 1 1 calc R
B1 B 0.5852(2) 0.37951(11) 0.06757(11) 0.0256(4) Uani 1 1 d .
B2 B 0.3766(2) 0.30255(11) 0.04993(11) 0.0241(4) Uani 1 1 d .
B3 B 0.4602(2) 0.23292(11) -0.07813(11) 0.0236(4) Uani 1 1 d .

loop_
_atom_site_aniso_label
_atom_site_aniso_U_11
_atom_site_aniso_U_22
_atom_site_aniso_U_33
_atom_site_aniso_U_23
_atom_site_aniso_U_13
_atom_site_aniso_U_12
K1 0.0380(3) 0.0574(3) 0.0216(2) -0.00373(18) -0.00077(18) 0.0047(2)
N1 0.0232(8) 0.0264(7) 0.0201(7) -0.0029(5) 0.0021(6) -0.0026(6)
N2 0.0239(8) 0.0282(8) 0.0229(8) -0.0033(6) 0.0039(6) -0.0031(6)
N3 0.0291(8) 0.0285(8) 0.0167(7) -0.0042(5) 0.0044(6) 0.0006(6)
N4 0.0305(9) 0.0404(9) 0.0204(8) -0.0082(6) 0.0029(7) 0.0018(7)
C1 0.0260(10) 0.0336(10) 0.0291(10) -0.0054(7) 0.0064(8) -0.0031(8)
C2 0.0293(10) 0.0246(9) 0.0269(9) -0.0042(7) 0.0030(8) 0.0031(7)
C3 0.0384(12) 0.0330(10) 0.0322(10) -0.0003(8) 0.0043(9) -0.0029(8)
C4 0.0396(13) 0.0305(10) 0.0551(14) -0.0016(9) 0.0136(10) -0.0069(9)
C5 0.0298(12) 0.0348(11) 0.0615(15) -0.0133(10) -0.0032(10) -0.0021(9)
C6 0.0400(13) 0.0434(12) 0.0380(12) -0.0064(9) -0.0089(10) 0.0016(9)
C7 0.0345(11) 0.0310(10) 0.0303(10) -0.0008(7) -0.0005(8) -0.0007(8)
C8 0.0256(10) 0.0299(9) 0.0138(8) -0.0030(6) -0.0001(7) 0.0001(7)
C9 0.0282(10) 0.0324(10) 0.0249(9) 0.0002(7) -0.0012(8) 0.0026(7)
C10 0.0245(10) 0.0435(11) 0.0327(11) -0.0034(8) 0.0024(8) 0.0035(8)
C11 0.0302(11) 0.0449(12) 0.0354(11) -0.0029(9) 0.0083(9) -0.0070(9)
C12 0.0417(12) 0.0291(10) 0.0403(12) -0.0003(8) 0.0097(9) -0.0029(9)
C13 0.0306(11) 0.0322(10) 0.0281(10) -0.0026(7) 0.0065(8) 0.0027(8)
C14 0.0448(13) 0.0374(11) 0.0442(13) -0.0143(9) 0.0077(10) 0.0033(9)
C15 0.0280(10) 0.0326(9) 0.0139(8) -0.0004(6) 0.0027(7) -0.0002(7)
C16 0.0293(11) 0.0354(10) 0.0355(11) 0.0016(8) -0.0024(8) -0.0023(8)
C17 0.0380(13) 0.0415(12) 0.0575(15) -0.0025(10) -0.0041(11) -0.0115(10)
C18 0.0246(11) 0.0603(14) 0.0486(13) -0.0054(10) -0.0034(10) -0.0056(10)
C19 0.0273(11) 0.0520(12) 0.0285(10) -0.0002(8) 0.0054(8) 0.0075(9)
C20 0.0298(10) 0.0357(10) 0.0229(9) -0.0029(7) 0.0055(8) 0.0015(8)
C21 0.0202(9) 0.0305(9) 0.0213(9) -0.0041(7) -0.0002(7) -0.0012(7)
C22 0.0283(10) 0.0297(9) 0.0246(9) -0.0029(7) 0.0037(8) 0.0007(7)
C23 0.0351(11) 0.0399(11) 0.0234(10) -0.0023(7) 0.0083(8) -0.0013(8)
C24 0.0407(12) 0.0390(11) 0.0235(10) 0.0051(8) 0.0034(8) -0.0041(9)
C25 0.0341(11) 0.0295(10) 0.0324(10) 0.0018(7) -0.0002(8) 0.0020(8)
C26 0.0285(10) 0.0305(10) 0.0256(9) -0.0033(7) 0.0038(8) 0.0013(7)
C27 0.0247(10) 0.0272(9) 0.0217(9) -0.0020(7) 0.0010(7) -0.0018(7)
C28 0.0350(11) 0.0296(9) 0.0238(9) -0.0038(7) -0.0019(8) 0.0017(8)
C29 0.0447(13) 0.0363(11) 0.0286(10) 0.0016(8) -0.0069(9) 0.0036(9)
C30 0.0451(13) 0.0280(10) 0.0398(12) 0.0019(8) -0.0015(10) 0.0078(8)
C31 0.0428(12) 0.0264(9) 0.0323(10) -0.0053(7) 0.0032(9) 0.0014(8)
C32 0.0333(11) 0.0300(9) 0.0230(9) -0.0024(7) 0.0000(8) -0.0002(8)
B1 0.0290(11) 0.0255(10) 0.0225(10) 0.0009(7) 0.0036(8) 0.0008(8)
B2 0.0273(11) 0.0258(10) 0.0192(10) -0.0005(7) -0.0001(8) 0.0017(8)
B3 0.0261(11) 0.0253(10) 0.0193(10) -0.0026(7) 0.0020(8) 0.0000(8)

loop_
_atom_type_symbol
_atom_type_description
_atom_type_scat_dispersion_real
_atom_type_scat_dispersion_imag
_atom_type_scat_source
C C 0.0033 0.0016 'International Tables Vol C Tables 4.2.6.8 and 6.1.1.4'
H H 0.0000 0.0000 'International Tables Vol C Tables 4.2.6.8 and 6.1.1.4'
N N 0.0061 0.0033 'International Tables Vol C Tables 4.2.6.8 and 6.1.1.4'
K K 0.2009 0.2494 'International Tables Vol C Tables 4.2.6.8 and 6.1.1.4'
B B 0.0013 0.0007 'International Tables Vol C Tables 4.2.6.8 and 6.1.1.4'

loop_
_geom_angle_atom_site_label_1
_geom_angle_atom_site_label_2
_geom_angle_atom_site_label_3
_geom_angle
_geom_angle_site_symmetry_1
_geom_angle_site_symmetry_3
N4 K1 C20 134.36(5) 4_565 .
N4 K1 C8 63.75(5) 4_565 4_565
C20 K1 C8 160.79(5) . 4_565
N4 K1 C15 108.69(5) 4_565 .
C20 K1 C15 26.71(5) . .
C8 K1 C15 172.40(5) 4_565 .
N4 K1 C9 67.35(5) 4_565 4_565
C20 K1 C9 142.98(6) . 4_565
C8 K1 C9 26.36(5) 4_565 4_565
C15 K1 C9 153.68(5) . 4_565
N4 K1 C21 98.36(5) 4_565 .
C20 K1 C21 62.52(5) . .
C8 K1 C21 128.08(5) 4_565 .
C15 K1 C21 50.10(5) . .
C9 K1 C21 153.90(5) 4_565 .
N4 K1 C13 86.61(5) 4_565 4_565
C20 K1 C13 138.77(5) . 4_565
C8 K1 C13 26.13(5) 4_565 4_565
C15 K1 C13 159.40(5) . 4_565
C9 K1 C13 44.93(5) 4_565 4_565
C21 K1 C13 115.52(5) . 4_565
N4 K1 C22 75.55(5) 4_565 .
C20 K1 C22 87.22(5) . .
C8 K1 C22 106.27(5) 4_565 .
C15 K1 C22 69.81(5) . .
C9 K1 C22 129.80(5) 4_565 .
C21 K1 C22 25.64(4) . .
C13 K1 C22 102.20(5) 4_565 .
N4 K1 C19 135.56(5) 4_565 .
C20 K1 C19 25.42(5) . .
C8 K1 C19 140.04(5) 4_565 .
C15 K1 C19 45.77(5) . .
C9 K1 C19 117.72(6) 4_565 .
C21 K1 C19 87.94(6) . .
C13 K1 C19 129.92(5) 4_565 .
C22 K1 C19 112.40(5) . .
N4 K1 C10 90.84(5) 4_565 4_565
C20 K1 C10 119.14(6) . 4_565
C8 K1 C10 45.55(5) 4_565 4_565
C15 K1 C10 138.65(5) . 4_565
C9 K1 C10 25.16(5) 4_565 4_565
C21 K1 C10 163.70(5) . 4_565
C13 K1 C10 51.34(5) 4_565 4_565
C22 K1 C10 151.54(5) . 4_565
C19 K1 C10 94.90(6) . 4_565
N4 K1 C12 108.99(5) 4_565 4_565
C20 K1 C12 116.41(6) . 4_565
C8 K1 C12 45.28(5) 4_565 4_565
C15 K1 C12 142.22(5) . 4_565
C9 K1 C12 51.30(5) 4_565 4_565
C21 K1 C12 120.68(5) . 4_565
C13 K1 C12 24.98(5) 4_565 4_565
C22 K1 C12 117.73(5) . 4_565
C19 K1 C12 104.95(6) . 4_565
C10 K1 C12 43.12(5) 4_565 4_565
N4 K1 C26 118.17(5) 4_565 .
C20 K1 C26 61.30(5) . .
C8 K1 C26 120.09(5) 4_565 .
C15 K1 C26 61.81(5) . .
C9 K1 C26 144.02(5) 4_565 .
C21 K1 C26 25.36(4) . .
C13 K1 C26 99.11(5) 4_565 .
C22 K1 C26 42.90(5) . .
C19 K1 C26 84.16(6) . .
C10 K1 C26 138.96(5) 4_565 .
C12 K1 C26 97.39(5) 4_565 .
B2 N1 N2 106.21(13) . .
B2 N1 B3 132.73(15) . .
N2 N1 B3 120.90(13) . .
B1 N2 N1 111.09(14) . .
B1 N2 C1 127.53(15) . .
N1 N2 C1 120.78(13) . .
B1 N3 N4 126.61(15) . .
B1 N3 B2 108.72(14) . .
N4 N3 B2 124.59(15) . .
N3 N4 C14 110.80(15) . .
N3 N4 K1 109.80(10) . 4_566
C14 N4 K1 123.27(13) . 4_566
N3 N4 H4N 103.6(14) . .
C14 N4 H4N 107.5(14) . .
K1 N4 H4N 99.5(14) 4_566 .
N2 C1 H1A 109.5 . .
N2 C1 H1B 109.5 . .
H1A C1 H1B 109.5 . .
N2 C1 H1C 109.5 . .
H1A C1 H1C 109.5 . .
H1B C1 H1C 109.5 . .
C3 C2 C7 116.17(17) . .
C3 C2 B1 121.80(17) . .
C7 C2 B1 121.99(16) . .
C4 C3 C2 121.65(19) . .
C4 C3 H3 119.2 . .
C2 C3 H3 119.2 . .
C5 C4 C3 120.43(19) . .
C5 C4 H4 119.8 . .
C3 C4 H4 119.8 . .
C4 C5 C6 119.61(19) . .
C4 C5 H5 120.2 . .
C6 C5 H5 120.2 . .
C5 C6 C7 120.0(2) . .
C5 C6 H6 120.0 . .
C7 C6 H6 120.0 . .
C6 C7 C2 122.17(18) . .
C6 C7 H7 118.9 . .
C2 C7 H7 118.9 . .
C13 C8 C9 116.52(17) . .
C13 C8 B2 120.52(16) . .
C9 C8 B2 122.40(16) . .
C13 C8 K1 80.57(10) . 4_566
C9 C8 K1 78.98(10) . 4_566
B2 C8 K1 102.52(10) . 4_566
C10 C9 C8 122.10(18) . .
C10 C9 K1 83.33(11) . 4_566
C8 C9 K1 74.66(10) . 4_566
C10 C9 H9 119.0 . .
C8 C9 H9 119.0 . .
K1 C9 H9 113.2 4_566 .
C11 C10 C9 119.97(18) . .
C11 C10 K1 80.28(12) . 4_566
C9 C10 K1 71.51(11) . 4_566
C11 C10 H10 120.0 . .
C9 C10 H10 120.0 . .
K1 C10 H10 119.1 4_566 .
C10 C11 C12 119.30(19) . .
C10 C11 K1 75.32(11) . 4_566
C12 C11 K1 76.15(12) . 4_566
C10 C11 H11 120.4 . .
C12 C11 H11 120.4 . .
K1 C11 H11 119.2 4_566 .
C11 C12 C13 120.28(18) . .
C11 C12 K1 79.50(12) . 4_566
C13 C12 K1 72.29(11) . 4_566
C11 C12 H12 119.9 . .
C13 C12 H12 119.9 . .
K1 C12 H12 119.2 4_566 .
C12 C13 C8 121.76(18) . .
C12 C13 K1 82.73(12) . 4_566
C8 C13 K1 73.30(10) . 4_566
C12 C13 H13 119.1 . .
C8 C13 H13 119.1 . .
K1 C13 H13 115.2 4_566 .
N4 C14 H14A 109.5 . .
N4 C14 H14B 109.5 . .
H14A C14 H14B 109.5 . .
N4 C14 H14C 109.5 . .
H14A C14 H14C 109.5 . .
H14B C14 H14C 109.5 . .
C16 C15 C20 114.60(17) . .
C16 C15 B3 123.96(16) . .
C20 C15 B3 121.27(15) . .
C16 C15 K1 89.64(11) . .
C20 C15 K1 73.16(10) . .
B3 C15 K1 101.90(10) . .
C17 C16 C15 122.58(19) . .
C17 C16 K1 87.65(13) . .
C15 C16 K1 65.86(10) . .
C17 C16 H16 118.7 . .
C15 C16 H16 118.7 . .
K1 C16 H16 117.9 . .
C18 C17 C16 120.9(2) . .
C18 C17 H17 119.6 . .
C16 C17 H17 119.6 . .
C17 C18 C19 118.14(19) . .
C17 C18 H18 120.9 . .
C19 C18 H18 120.9 . .
C18 C19 C20 120.62(19) . .
C18 C19 K1 91.59(13) . .
C20 C19 K1 68.04(11) . .
C18 C19 H19 119.7 . .
C20 C19 H19 119.7 . .
K1 C19 H19 110.5 . .
C19 C20 C15 123.13(18) . .
C19 C20 K1 86.54(11) . .
C15 C20 K1 80.14(10) . .
C19 C20 H20 118.4 . .
C15 C20 H20 118.4 . .
K1 C20 H20 104.1 . .
C22 C21 C26 114.65(16) . .
C22 C21 B3 125.09(15) . .
C26 C21 B3 120.10(15) . .
C22 C21 K1 80.78(11) . .
C26 C21 K1 83.63(11) . .
B3 C21 K1 100.84(10) . .
C23 C22 C21 123.10(17) . .
C23 C22 K1 87.42(12) . .
C21 C22 K1 73.59(11) . .
C23 C22 H22 118.5 . .
C21 C22 H22 118.5 . .
K1 C22 H22 110.1 . .
C24 C23 C22 120.32(17) . .
C24 C23 K1 84.31(12) . .
C22 C23 K1 68.65(11) . .
C24 C23 H23 119.8 . .
C22 C23 H23 119.8 . .
K1 C23 H23 117.7 . .
C23 C24 C25 118.46(17) . .
C23 C24 H24 120.8 . .
C25 C24 H24 120.8 . .
C26 C25 C24 120.55(18) . .
C26 C25 K1 69.18(11) . .
C24 C25 K1 81.79(12) . .
C26 C25 H25 119.7 . .
C24 C25 H25 119.7 . .
K1 C25 H25 120.2 . .
C25 C26 C21 122.84(17) . .
C25 C26 K1 87.46(11) . .
C21 C26 K1 71.01(10) . .
C25 C26 H26 118.6 . .
C21 C26 H26 118.6 . .
K1 C26 H26 112.7 . .
C28 C27 C32 114.72(15) . .
C28 C27 B3 121.78(15) . .
C32 C27 B3 123.44(15) . .
C29 C28 C27 122.65(16) . .
C29 C28 H28 118.7 . .
C27 C28 H28 118.7 . .
C30 C29 C28 120.57(18) . .
C30 C29 H29 119.7 . .
C28 C29 H29 119.7 . .
C29 C30 C31 118.72(17) . .
C29 C30 H30 120.6 . .
C31 C30 H30 120.6 . .
C30 C31 C32 120.17(17) . .
C30 C31 H31 119.9 . .
C32 C31 H31 119.9 . .
C31 C32 C27 123.16(17) . .
C31 C32 H32 118.4 . .
C27 C32 H32 118.4 . .
N2 B1 N3 105.87(16) . .
N2 B1 C2 125.49(17) . .
N3 B1 C2 128.53(16) . .
N1 B2 N3 108.06(16) . .
N1 B2 C8 129.88(16) . .
N3 B2 C8 121.82(16) . .
N1 B3 C27 110.82(14) . .
N1 B3 C15 108.29(14) . .
C27 B3 C15 110.57(14) . .
N1 B3 C21 108.95(14) . .
C27 B3 C21 113.55(14) . .
C15 B3 C21 104.36(14) . .

loop_
_geom_bond_atom_site_label_1
_geom_bond_atom_site_label_2
_geom_bond_distance
_geom_bond_site_symmetry_2
K1 N4 2.8334(18) 4_565
K1 C20 2.993(2) .
K1 C8 3.0415(19) 4_565
K1 C15 3.0813(19) .
K1 C9 3.096(2) 4_565
K1 C21 3.108(2) .
K1 C13 3.132(2) 4_565
K1 C22 3.198(2) .
K1 C19 3.222(2) .
K1 C10 3.242(2) 4_565
K1 C12 3.262(2) 4_565
K1 C26 3.266(2) .
N1 B2 1.414(2) .
N1 N2 1.447(2) .
N1 B3 1.576(2) .
N2 B1 1.405(2) .
N2 C1 1.451(2) .
N3 B1 1.437(3) .
N3 N4 1.439(2) .
N3 B2 1.452(2) .
N4 C14 1.466(3) .
N4 K1 2.8334(18) 4_566
N4 H4N 0.87(2) .
C1 H1A 0.9800 .
C1 H1B 0.9800 .
C1 H1C 0.9800 .
C2 C3 1.399(3) .
C2 C7 1.400(3) .
C2 B1 1.575(3) .
C3 C4 1.390(3) .
C3 H3 0.9500 .
C4 C5 1.373(3) .
C4 H4 0.9500 .
C5 C6 1.376(3) .
C5 H5 0.9500 .
C6 C7 1.387(3) .
C6 H6 0.9500 .
C7 H7 0.9500 .
C8 C13 1.398(3) .
C8 C9 1.400(3) .
C8 B2 1.580(3) .
C8 K1 3.0415(19) 4_566
C9 C10 1.388(3) .
C9 K1 3.096(2) 4_566
C9 H9 0.9500 .
C10 C11 1.385(3) .
C10 K1 3.242(2) 4_566
C10 H10 0.9500 .
C11 C12 1.385(3) .
C11 K1 3.303(2) 4_566
C11 H11 0.9500 .
C12 C13 1.389(3) .
C12 K1 3.262(2) 4_566
C12 H12 0.9500 .
C13 K1 3.133(2) 4_566
C13 H13 0.9500 .
C14 H14A 0.9800 .
C14 H14B 0.9800 .
C14 H14C 0.9800 .
C15 C16 1.400(3) .
C15 C20 1.406(3) .
C15 B3 1.658(3) .
C16 C17 1.396(3) .
C16 H16 0.9500 .
C17 C18 1.380(3) .
C17 H17 0.9500 .
C18 C19 1.382(3) .
C18 H18 0.9500 .
C19 C20 1.386(3) .
C19 H19 0.9500 .
C20 H20 0.9500 .
C21 C22 1.402(2) .
C21 C26 1.407(2) .
C21 B3 1.659(3) .
C22 C23 1.392(3) .
C22 H22 0.9500 .
C23 C24 1.381(3) .
C23 H23 0.9500 .
C24 C25 1.389(3) .
C24 H24 0.9500 .
C25 C26 1.385(3) .
C25 H25 0.9500 .
C26 H26 0.9500 .
C27 C28 1.397(3) .
C27 C32 1.410(2) .
C27 B3 1.640(3) .
C28 C29 1.394(3) .
C28 H28 0.9500 .
C29 C30 1.381(3) .
C29 H29 0.9500 .
C30 C31 1.382(3) .
C30 H30 0.9500 .
C31 C32 1.384(3) .
C31 H31 0.9500 .
C32 H32 0.9500 .

loop_
_geom_torsion_atom_site_label_1
_geom_torsion_atom_site_label_2
_geom_torsion_atom_site_label_3
_geom_torsion_atom_site_label_4
_geom_torsion
_geom_torsion_site_symmetry_1
_geom_torsion_site_symmetry_4
B2 N1 N2 B1 -1.40(19) . .
B3 N1 N2 B1 -177.41(15) . .
B2 N1 N2 C1 170.33(15) . .
B3 N1 N2 C1 -5.7(2) . .
B1 N3 N4 C14 81.0(2) . .
B2 N3 N4 C14 -102.5(2) . .
B1 N3 N4 K1 -139.45(15) . 4_566
B2 N3 N4 K1 36.97(19) . 4_566
C7 C2 C3 C4 1.0(3) . .
B1 C2 C3 C4 -176.71(18) . .
C2 C3 C4 C5 -1.6(3) . .
C3 C4 C5 C6 1.3(3) . .
C4 C5 C6 C7 -0.5(3) . .
C5 C6 C7 C2 0.0(3) . .
C3 C2 C7 C6 -0.2(3) . .
B1 C2 C7 C6 177.49(18) . .
C13 C8 C9 C10 1.8(3) . .
B2 C8 C9 C10 -169.62(17) . .
K1 C8 C9 C10 -71.69(17) 4_566 .
C13 C8 C9 K1 73.52(14) . 4_566
B2 C8 C9 K1 -97.93(15) . 4_566
C8 C9 C10 C11 0.7(3) . .
K1 C9 C10 C11 -66.52(17) 4_566 .
C8 C9 C10 K1 67.19(16) . 4_566
C9 C10 C11 C12 -2.5(3) . .
K1 C10 C11 C12 -64.48(18) 4_566 .
C9 C10 C11 K1 61.95(16) . 4_566
C10 C11 C12 C13 1.9(3) . .
K1 C11 C12 C13 -62.19(18) 4_566 .
C10 C11 C12 K1 64.05(17) . 4_566
C11 C12 C13 C8 0.7(3) . .
K1 C12 C13 C8 -65.19(16) 4_566 .
C11 C12 C13 K1 65.92(19) . 4_566
C9 C8 C13 C12 -2.5(3) . .
B2 C8 C13 C12 169.10(17) . .
K1 C8 C13 C12 70.06(18) 4_566 .
C9 C8 C13 K1 -72.58(14) . 4_566
B2 C8 C13 K1 99.04(15) . 4_566
N4 K1 C15 C16 -49.96(12) 4_565 .
C20 K1 C15 C16 115.91(17) . .
C8 K1 C15 C16 -56.0(4) 4_565 .
C9 K1 C15 C16 26.57(18) 4_565 .
C21 K1 C15 C16 -135.21(13) . .
C13 K1 C15 C16 173.76(14) 4_565 .
C22 K1 C15 C16 -116.05(12) . .
C19 K1 C15 C16 86.32(13) . .
C10 K1 C15 C16 64.12(14) 4_565 .
C12 K1 C15 C16 134.39(12) 4_565 .
C26 K1 C15 C16 -162.54(13) . .
N4 K1 C15 C20 -165.86(11) 4_565 .
C8 K1 C15 C20 -171.9(3) 4_565 .
C9 K1 C15 C20 -89.34(15) 4_565 .
C21 K1 C15 C20 108.89(12) . .
C13 K1 C15 C20 57.86(19) 4_565 .
C22 K1 C15 C20 128.04(12) . .
C19 K1 C15 C20 -29.59(11) . .
C10 K1 C15 C20 -51.79(14) 4_565 .
C12 K1 C15 C20 18.49(15) 4_565 .
C26 K1 C15 C20 81.55(11) . .
N4 K1 C15 B3 74.77(11) 4_565 .
C20 K1 C15 B3 -119.37(16) . .
C8 K1 C15 B3 68.7(4) 4_565 .
C9 K1 C15 B3 151.29(11) 4_565 .
C21 K1 C15 B3 -10.48(9) . .
C13 K1 C15 B3 -61.51(19) 4_565 .
C22 K1 C15 B3 8.67(9) . .
C19 K1 C15 B3 -148.96(13) . .
C10 K1 C15 B3 -171.16(9) 4_565 .
C12 K1 C15 B3 -100.88(12) 4_565 .
C26 K1 C15 B3 -37.82(9) . .
C20 C15 C16 C17 1.1(3) . .
B3 C15 C16 C17 -174.29(18) . .
K1 C15 C16 C17 -70.1(2) . .
C20 C15 C16 K1 71.24(13) . .
B3 C15 C16 K1 -104.15(16) . .
N4 K1 C16 C17 -99.01(13) 4_565 .
C20 K1 C16 C17 91.15(14) . .
C8 K1 C16 C17 -65.41(17) 4_565 .
C15 K1 C16 C17 127.51(19) . .
C9 K1 C16 C17 -37.34(15) 4_565 .
C21 K1 C16 C17 162.88(14) . .
C13 K1 C16 C17 -23.8(7) 4_565 .
C22 K1 C16 C17 -174.06(13) . .
C19 K1 C16 C17 56.60(13) . .
C10 K1 C16 C17 -6.47(15) 4_565 .
C12 K1 C16 C17 45.61(19) 4_565 .
C26 K1 C16 C17 142.90(13) . .
N4 K1 C16 C15 133.47(12) 4_565 .
C20 K1 C16 C15 -36.36(11) . .
C8 K1 C16 C15 167.08(11) 4_565 .
C9 K1 C16 C15 -164.85(11) 4_565 .
C21 K1 C16 C15 35.37(11) . .
C13 K1 C16 C15 -151.4(6) 4_565 .
C22 K1 C16 C15 58.42(11) . .
C19 K1 C16 C15 -70.92(12) . .
C10 K1 C16 C15 -133.99(11) 4_565 .
C12 K1 C16 C15 -81.90(16) 4_565 .
C26 K1 C16 C15 15.38(11) . .
C15 C16 C17 C18 0.2(3) . .
K1 C16 C17 C18 -59.0(2) . .
C16 C17 C18 C19 -0.3(3) . .
C17 C18 C19 C20 -0.9(3) . .
C17 C18 C19 K1 64.3(2) . .
N4 K1 C19 C18 -22.16(16) 4_565 .
C20 K1 C19 C18 -122.56(19) . .
C8 K1 C19 C18 81.34(15) 4_565 .
C15 K1 C19 C18 -91.43(14) . .
C9 K1 C19 C18 62.93(14) 4_565 .
C21 K1 C19 C18 -122.02(13) . .
C13 K1 C19 C18 115.84(13) 4_565 .
C22 K1 C19 C18 -114.16(13) . .
C10 K1 C19 C18 74.06(13) 4_565 .
C12 K1 C19 C18 116.72(13) 4_565 .
C26 K1 C19 C18 -147.16(13) . .
N4 K1 C19 C20 100.40(13) 4_565 .
C8 K1 C19 C20 -156.10(11) 4_565 .
C15 K1 C19 C20 31.13(11) . .
C9 K1 C19 C20 -174.51(11) 4_565 .
C21 K1 C19 C20 0.54(12) . .
C13 K1 C19 C20 -121.60(12) 4_565 .
C22 K1 C19 C20 8.40(13) . .
C10 K1 C19 C20 -163.38(12) 4_565 .
C12 K1 C19 C20 -120.72(12) 4_565 .
C26 K1 C19 C20 -24.60(12) . .
C18 C19 C20 C15 2.4(3) . .
K1 C19 C20 C15 -75.86(16) . .
C18 C19 C20 K1 78.23(19) . .
C16 C15 C20 C19 -2.4(3) . .
B3 C15 C20 C19 173.16(16) . .
K1 C15 C20 C19 79.25(17) . .
C16 C15 C20 K1 -81.61(14) . .
B3 C15 C20 K1 93.91(14) . .
N4 K1 C20 C19 -105.61(13) 4_565 .
C8 K1 C20 C19 52.3(2) 4_565 .
C15 K1 C20 C19 -124.49(18) . .
C9 K1 C20 C19 8.09(16) 4_565 .
C21 K1 C20 C19 -179.39(13) . .
C13 K1 C20 C19 82.37(14) 4_565 .
C22 K1 C20 C19 -172.22(12) . .
C10 K1 C20 C19 19.05(14) 4_565 .
C12 K1 C20 C19 68.04(13) 4_565 .
C26 K1 C20 C19 151.83(13) . .
N4 K1 C20 C15 18.88(14) 4_565 .
C8 K1 C20 C15 176.76(14) 4_565 .
C9 K1 C20 C15 132.58(11) 4_565 .
C21 K1 C20 C15 -54.90(11) . .
C13 K1 C20 C15 -153.13(10) 4_565 .
C22 K1 C20 C15 -47.73(11) . .
C19 K1 C20 C15 124.49(18) . .
C10 K1 C20 C15 143.54(10) 4_565 .
C12 K1 C20 C15 -167.47(10) 4_565 .
C26 K1 C20 C15 -83.68(11) . .
N4 K1 C21 C22 27.20(11) 4_565 .
C20 K1 C21 C22 163.26(12) . .
C8 K1 C21 C22 -35.88(12) 4_565 .
C15 K1 C21 C22 134.62(12) . .
C9 K1 C21 C22 -27.01(17) 4_565 .
C13 K1 C21 C22 -63.02(11) 4_565 .
C19 K1 C21 C22 163.00(11) . .
C10 K1 C21 C22 -96.54(19) 4_565 .
C12 K1 C21 C22 -90.81(11) 4_565 .
C26 K1 C21 C22 -116.31(16) . .
N4 K1 C21 C26 143.51(10) 4_565 .
C20 K1 C21 C26 -80.43(11) . .
C8 K1 C21 C26 80.43(12) 4_565 .
C15 K1 C21 C26 -109.07(12) . .
C9 K1 C21 C26 89.30(15) 4_565 .
C13 K1 C21 C26 53.29(11) 4_565 .
C22 K1 C21 C26 116.31(16) . .
C19 K1 C21 C26 -80.69(11) . .
C10 K1 C21 C26 19.8(2) 4_565 .
C12 K1 C21 C26 25.50(12) 4_565 .
N4 K1 C21 B3 -96.99(10) 4_565 .
C20 K1 C21 B3 39.07(10) . .
C8 K1 C21 B3 -160.06(9) 4_565 .
C15 K1 C21 B3 10.43(9) . .
C9 K1 C21 B3 -151.19(12) 4_565 .
C13 K1 C21 B3 172.79(9) 4_565 .
C22 K1 C21 B3 -124.19(16) . .
C19 K1 C21 B3 38.81(10) . .
C10 K1 C21 B3 139.27(17) 4_565 .
C12 K1 C21 B3 145.00(10) 4_565 .
C26 K1 C21 B3 119.50(15) . .
C26 C21 C22 C23 -2.9(3) . .
B3 C21 C22 C23 172.46(17) . .
K1 C21 C22 C23 75.65(18) . .
C26 C21 C22 K1 -78.57(14) . .
B3 C21 C22 K1 96.82(16) . .
N4 K1 C22 C23 82.18(11) 4_565 .
C20 K1 C22 C23 -140.49(11) . .
C8 K1 C22 C23 25.61(12) 4_565 .
C15 K1 C22 C23 -161.24(12) . .
C9 K1 C22 C23 39.26(13) 4_565 .
C21 K1 C22 C23 -125.67(17) . .
C13 K1 C22 C23 -1.03(12) 4_565 .
C19 K1 C22 C23 -144.09(11) . .
C10 K1 C22 C23 18.52(17) 4_565 .
C12 K1 C22 C23 -21.96(12) 4_565 .
C26 K1 C22 C23 -91.34(12) . .
N4 K1 C22 C21 -152.16(11) 4_565 .
C20 K1 C22 C21 -14.82(11) . .
C8 K1 C22 C21 151.28(10) 4_565 .
C15 K1 C22 C21 -35.58(10) . .
C9 K1 C22 C21 164.93(10) 4_565 .
C13 K1 C22 C21 124.63(10) 4_565 .
C19 K1 C22 C21 -18.42(12) . .
C10 K1 C22 C21 144.19(12) 4_565 .
C12 K1 C22 C21 103.71(11) 4_565 .
C26 K1 C22 C21 34.33(10) . .
C21 C22 C23 C24 0.9(3) . .
K1 C22 C23 C24 69.39(18) . .
C21 C22 C23 K1 -68.47(17) . .
N4 K1 C23 C24 143.14(12) 4_565 .
C20 K1 C23 C24 -84.44(12) . .
C8 K1 C23 C24 78.93(11) 4_565 .
C15 K1 C23 C24 -108.13(11) . .
C9 K1 C23 C24 85.47(12) 4_565 .
C21 K1 C23 C24 -95.19(12) . .
C13 K1 C23 C24 53.26(11) 4_565 .
C22 K1 C23 C24 -125.71(17) . .
C19 K1 C23 C24 -80.05(13) . .
C10 K1 C23 C24 65.41(13) 4_565 .
C12 K1 C23 C24 34.88(12) 4_565 .
C26 K1 C23 C24 -60.32(11) . .
N4 K1 C23 C22 -91.15(11) 4_565 .
C20 K1 C23 C22 41.27(12) . .
C8 K1 C23 C22 -155.36(11) 4_565 .
C15 K1 C23 C22 17.58(11) . .
C9 K1 C23 C22 -148.81(11) 4_565 .
C21 K1 C23 C22 30.52(10) . .
C13 K1 C23 C22 178.97(12) 4_565 .
C19 K1 C23 C22 45.66(13) . .
C10 K1 C23 C22 -168.87(10) 4_565 .
C12 K1 C23 C22 160.59(11) 4_565 .
C26 K1 C23 C22 65.40(11) . .
C22 C23 C24 C25 1.3(3) . .
K1 C23 C24 C25 62.47(17) . .
C23 C24 C25 C26 -1.3(3) . .
C23 C24 C25 K1 -61.16(17) . .
N4 K1 C25 C26 -107.01(12) 4_565 .
C20 K1 C25 C26 27.94(11) . .
C8 K1 C25 C26 -171.39(11) 4_565 .
C15 K1 C25 C26 1.29(11) . .
C9 K1 C25 C26 176.31(11) 4_565 .
C21 K1 C25 C26 -30.39(10) . .
C13 K1 C25 C26 173.10(12) 4_565 .
C22 K1 C25 C26 -65.83(11) . .
C19 K1 C25 C26 44.41(12) . .
C10 K1 C25 C26 146.96(11) 4_565 .
C12 K1 C25 C26 147.47(12) 4_565 .
N4 K1 C25 C24 20.16(12) 4_565 .
C20 K1 C25 C24 155.12(12) . .
C8 K1 C25 C24 -44.22(12) 4_565 .
C15 K1 C25 C24 128.46(12) . .
C9 K1 C25 C24 -56.52(13) 4_565 .
C21 K1 C25 C24 96.79(13) . .
C13 K1 C25 C24 -59.73(12) 4_565 .
C22 K1 C25 C24 61.35(12) . .
C19 K1 C25 C24 171.59(11) . .
C10 K1 C25 C24 -85.87(12) 4_565 .
C12 K1 C25 C24 -85.35(12) 4_565 .
C26 K1 C25 C24 127.18(18) . .
C24 C25 C26 C21 -0.9(3) . .
K1 C25 C26 C21 65.40(16) . .
C24 C25 C26 K1 -66.31(18) . .
C22 C21 C26 C25 2.9(3) . .
B3 C21 C26 C25 -172.72(17) . .
K1 C21 C26 C25 -73.86(18) . .
C22 C21 C26 K1 76.78(14) . .
B3 C21 C26 K1 -98.86(15) . .
N4 K1 C26 C25 84.24(12) 4_565 .
C20 K1 C26 C25 -148.10(13) . .
C8 K1 C26 C25 9.88(13) 4_565 .
C15 K1 C26 C25 -178.55(13) . .
C9 K1 C26 C25 -5.41(16) 4_565 .
C21 K1 C26 C25 126.11(17) . .
C13 K1 C26 C25 -6.78(12) 4_565 .
C22 K1 C26 C25 91.37(13) . .
C19 K1 C26 C25 -136.34(12) . .
C10 K1 C26 C25 -45.58(14) 4_565 .
C12 K1 C26 C25 -31.97(12) 4_565 .
N4 K1 C26 C21 -41.87(12) 4_565 .
C20 K1 C26 C21 85.79(11) . .
C8 K1 C26 C21 -116.23(11) 4_565 .
C15 K1 C26 C21 55.34(10) . .
C9 K1 C26 C21 -131.52(11) 4_565 .
C13 K1 C26 C21 -132.89(10) 4_565 .
C22 K1 C26 C21 -34.74(10) . .
C19 K1 C26 C21 97.55(11) . .
C10 K1 C26 C21 -171.69(10) 4_565 .
C12 K1 C26 C21 -158.08(10) 4_565 .
C32 C27 C28 C29 0.8(3) . .
B3 C27 C28 C29 178.23(18) . .
C27 C28 C29 C30 -0.1(3) . .
C28 C29 C30 C31 -0.7(3) . .
C29 C30 C31 C32 0.6(3) . .
C30 C31 C32 C27 0.2(3) . .
C28 C27 C32 C31 -0.9(3) . .
B3 C27 C32 C31 -178.26(17) . .
N1 N2 B1 N3 0.06(19) . .
C1 N2 B1 N3 -170.97(16) . .
N1 N2 B1 C2 176.49(16) . .
C1 N2 B1 C2 5.5(3) . .
N4 N3 B1 N2 178.17(15) . .
B2 N3 B1 N2 1.29(19) . .
N4 N3 B1 C2 1.9(3) . .
B2 N3 B1 C2 -175.00(17) . .
C3 C2 B1 N2 48.3(3) . .
C7 C2 B1 N2 -129.3(2) . .
C3 C2 B1 N3 -136.1(2) . .
C7 C2 B1 N3 46.4(3) . .
N2 N1 B2 N3 2.14(18) . .
B3 N1 B2 N3 177.49(16) . .
N2 N1 B2 C8 -172.23(17) . .
B3 N1 B2 C8 3.1(3) . .
B1 N3 B2 N1 -2.18(19) . .
N4 N3 B2 N1 -179.15(15) . .
B1 N3 B2 C8 172.74(16) . .
N4 N3 B2 C8 -4.2(3) . .
C13 C8 B2 N1 60.0(3) . .
C9 C8 B2 N1 -128.9(2) . .
K1 C8 B2 N1 146.35(17) 4_566 .
C13 C8 B2 N3 -113.69(19) . .
C9 C8 B2 N3 57.4(2) . .
K1 C8 B2 N3 -27.35(18) 4_566 .
B2 N1 B3 C27 -99.1(2) . .
N2 N1 B3 C27 75.73(18) . .
B2 N1 B3 C15 22.4(2) . .
N2 N1 B3 C15 -162.84(13) . .
B2 N1 B3 C21 135.31(18) . .
N2 N1 B3 C21 -49.9(2) . .
C28 C27 B3 N1 2.8(2) . .
C32 C27 B3 N1 179.95(16) . .
C28 C27 B3 C15 -117.29(18) . .
C32 C27 B3 C15 59.9(2) . .
C28 C27 B3 C21 125.80(18) . .
C32 C27 B3 C21 -57.0(2) . .
C16 C15 B3 N1 -130.68(17) . .
C20 C15 B3 N1 54.2(2) . .
K1 C15 B3 N1 131.61(11) . .
C16 C15 B3 C27 -9.1(2) . .
C20 C15 B3 C27 175.82(15) . .
K1 C15 B3 C27 -106.80(12) . .
C16 C15 B3 C21 113.37(18) . .
C20 C15 B3 C21 -61.73(19) . .
K1 C15 B3 C21 15.65(13) . .
C22 C21 B3 N1 142.77(17) . .
C26 C21 B3 N1 -42.1(2) . .
K1 C21 B3 N1 -130.95(12) . .
C22 C21 B3 C27 18.7(2) . .
C26 C21 B3 C27 -166.10(15) . .
K1 C21 B3 C27 105.02(13) . .
C22 C21 B3 C15 -101.74(19) . .
C26 C21 B3 C15 73.42(19) . .
K1 C21 B3 C15 -15.46(13) . .
